data_1538674
loop_
_publ_author_name
'Mach, B.'
'Jacobs, H.'

_publ_section_title
;
 Bindungsverhaeltnisse in kristallinen Phasen von Kaliumdeuterohydoxid, K
 O D
;
_journal_name_full 'Zeitschrift fuer Anorganische und Allgemeine Chemie'
_journal_page_first 187
_journal_page_last 195
_journal_volume 553
_journal_year 1987
_chemical_formula_sum 'D K O'
_chemical_name_systematic 'K (O D)'
_space_group_IT_number 11
_symmetry_space_group_name_Hall '-P 2yb'
_symmetry_space_group_name_H-M 'P 1 21/m 1'
_cell_angle_alpha 90
_cell_angle_beta 104.23
_cell_angle_gamma 90
_cell_formula_units_Z 2
_cell_length_a 3.965
_cell_length_b 3.999
_cell_length_c 5.728
_cell_volume 88.037
_citation_journal_id_ASTM ZAACAB
_cod_data_source_file Mach_ZAACAB_1987_1863.cif
_cod_data_source_block D1K1O1
_cod_original_cell_volume 88.03661
_cod_original_formula_sum 'D1 K1 O1'
_cod_database_code 1538674

loop_
_symmetry_equiv_pos_as_xyz
x,y,z
-x,y+1/2,-z
-x,-y,-z
x,-y-1/2,z

loop_
_atom_site_label
_atom_site_type_symbol
_atom_site_fract_x
_atom_site_fract_y
_atom_site_fract_z
_atom_site_occupancy
_atom_site_U_iso_or_equiv
K1 K+1 0.185 0.25 0.291 1 0.0
D1 D+1 0.441 0.18 0.916 0.5 0.0
O1 O-2 0.332 0.25 0.754 1 0.0
